data_1546810
loop_
_publ_author_name
'Li, Jie'
'Zhang, Wen-Wen'
'Wei, Xiao-Jing'
'Hao, Wen-Juan'
'Li, Guigen'
'Tu, Shu-Jiang'
'Jiang, Bo'

_publ_section_title
;
 Synthesis of Tribenzo[b,e,g]phosphindole Oxides via Radical Bicyclization
 Cascades of o-Arylalkynylanilines.
;
_journal_issue 17
_journal_name_full 'Organic letters'
_journal_page_first 4512
_journal_page_last 4515
_journal_paper_doi 10.1021/acs.orglett.7b02071
_journal_volume 19
_journal_year 2017
_chemical_formula_sum 'C26 H17 Cl O1.5 P'
_chemical_formula_weight 419.82
_chemical_name_systematic
; 
 ? 
;
_space_group_IT_number 88
_symmetry_cell_setting tetragonal
_symmetry_space_group_name_Hall '-I 4ad'
_symmetry_space_group_name_H-M 'I 41/a :2'
_atom_sites_solution_hydrogens geom
_atom_sites_solution_primary direct
_atom_sites_solution_secondary difmap
_audit_creation_method SHELXL-97
_cell_angle_alpha 90.00
_cell_angle_beta 90.00
_cell_angle_gamma 90.00
_cell_formula_units_Z 16
_cell_length_a 14.084(6)
_cell_length_b 14.084(6)
_cell_length_c 39.70(3)
_cell_measurement_reflns_used 3115
_cell_measurement_temperature 298(2)
_cell_measurement_theta_max 25.818
_cell_measurement_theta_min 2.288
_cell_volume 7875(8)
_computing_cell_refinement 'Bruker SMART'
_computing_data_collection 'Bruker SMART'
_computing_data_reduction 'Bruker SHELXTL'
_computing_molecular_graphics 'Bruker SHELXTL'
_computing_publication_material 'Bruker SHELXTL'
_computing_structure_refinement 'SHELXL-97 (Sheldrick, 1997)'
_computing_structure_solution 'SHELXS-97 (Sheldrick, 1990)'
_diffrn_ambient_temperature 298(2)
_diffrn_measured_fraction_theta_full 0.999
_diffrn_measured_fraction_theta_max 0.999
_diffrn_measurement_device_type 'CCD area detector'
_diffrn_measurement_method 'phi and omega scans'
_diffrn_radiation_monochromator graphite
_diffrn_radiation_source 'fine-focus sealed tube'
_diffrn_radiation_type MoK\a
_diffrn_radiation_wavelength 0.71073
_diffrn_reflns_av_R_equivalents 0.0607
_diffrn_reflns_av_sigmaI/netI 0.0479
_diffrn_reflns_limit_h_max 16
_diffrn_reflns_limit_h_min -16
_diffrn_reflns_limit_k_max 16
_diffrn_reflns_limit_k_min -15
_diffrn_reflns_limit_l_max 28
_diffrn_reflns_limit_l_min -47
_diffrn_reflns_number 19937
_diffrn_reflns_theta_full 25.01
_diffrn_reflns_theta_max 25.01
_diffrn_reflns_theta_min 2.29
_exptl_absorpt_coefficient_mu 0.294
_exptl_absorpt_correction_T_max 0.9656
_exptl_absorpt_correction_T_min 0.9170
_exptl_absorpt_correction_type multi-scan
_exptl_absorpt_process_details sadabs
_exptl_crystal_colour yellow
_exptl_crystal_density_diffrn 1.416
_exptl_crystal_density_method 'not measured'
_exptl_crystal_description block
_exptl_crystal_F_000 3472
_exptl_crystal_size_max 0.30
_exptl_crystal_size_mid 0.18
_exptl_crystal_size_min 0.12
_refine_diff_density_max 0.249
_refine_diff_density_min -0.246
_refine_diff_density_rms 0.047
_refine_ls_extinction_method none
_refine_ls_goodness_of_fit_ref 1.066
_refine_ls_hydrogen_treatment mixed
_refine_ls_matrix_type full
_refine_ls_number_parameters 267
_refine_ls_number_reflns 3481
_refine_ls_number_restraints 0
_refine_ls_restrained_S_all 1.066
_refine_ls_R_factor_all 0.1048
_refine_ls_R_factor_gt 0.0552
_refine_ls_shift/su_max 0.000
_refine_ls_shift/su_mean 0.000
_refine_ls_structure_factor_coef Fsqd
_refine_ls_weighting_details 'calc w=1/[\s^2^(Fo^2^)+(0.0685P)^2^+0.0000P] where P=(Fo^2^+2Fc^2^)/3'
_refine_ls_weighting_scheme calc
_refine_ls_wR_factor_gt 0.1326
_refine_ls_wR_factor_ref 0.1490
_reflns_number_gt 1992
_reflns_number_total 3481
_reflns_threshold_expression >2sigma(I)
_cod_data_source_file ol7b02071_si_002.cif
_cod_data_source_block 170807a
_cod_depositor_comments
;
The following automatic conversions were performed:

'_symmetry_cell_setting' value 'Tetragonal' changed to 'tetragonal'
according to
/home/data/users/saulius/crontab/automatic-downloads/rss-feeds/ACS/lib/dictionaries/cif_core.dic
dictionary named 'cif_core.dic' version 2.4.2 from 2011-04-26.

Automatic conversion script
Id: cif_fix_values 4973 2017-02-22 13:04:09Z antanas 

 Adding full bibliography for 1546810.cif.
;
_cod_original_cell_volume 7876(7)
_cod_original_sg_symbol_H-M I4(1)/a
_cod_original_formula_sum 'C26 H17 Cl O1.50 P'
_cod_database_code 1546810

loop_
_symmetry_equiv_pos_as_xyz
'x, y, z'
'-x+1/2, -y, z+1/2'
'-y+3/4, x+1/4, z+1/4'
'y+3/4, -x+3/4, z+3/4'
'x+1/2, y+1/2, z+1/2'
'-x+1, -y+1/2, z+1'
'-y+5/4, x+3/4, z+3/4'
'y+5/4, -x+5/4, z+5/4'
'-x, -y, -z'
'x-1/2, y, -z-1/2'
'y-3/4, -x-1/4, -z-1/4'
'-y-3/4, x-3/4, -z-3/4'
'-x+1/2, -y+1/2, -z+1/2'
'x, y+1/2, -z'
'y-1/4, -x+1/4, -z+1/4'
'-y-1/4, x-1/4, -z-1/4'

loop_
_atom_site_label
_atom_site_type_symbol
_atom_site_fract_x
_atom_site_fract_y
_atom_site_fract_z
_atom_site_U_iso_or_equiv
_atom_site_adp_type
_atom_site_occupancy
_atom_site_symmetry_multiplicity
_atom_site_calc_flag
_atom_site_refinement_flags
P1 P 0.22738(6) 0.38444(6) 0.05050(2) 0.0610(3) Uani 1 1 d .
Cl1 Cl 0.52130(8) 0.38063(8) -0.09673(3) 0.0985(4) Uani 1 1 d .
O1 O 0.16095(15) 0.32058(16) 0.03252(6) 0.0765(7) Uani 1 1 d .
O2 O 0.0000 0.2500 0.18443(10) 0.1098(14) Uani 1 2 d S
H2 H 0.0197 0.2051 0.1969 0.132 Uiso 1 1 d R
C1 C 0.3518(2) 0.3794(2) 0.04018(8) 0.0547(8) Uani 1 1 d .
C2 C 0.3914(2) 0.38155(19) 0.00718(9) 0.0552(8) Uani 1 1 d .
C3 C 0.3338(3) 0.3860(2) -0.02192(9) 0.0669(10) Uani 1 1 d .
H3 H 0.2682 0.3895 -0.0196 0.080 Uiso 1 1 calc R
C4 C 0.3730(3) 0.3854(2) -0.05359(10) 0.0740(10) Uani 1 1 d .
H4 H 0.3346 0.3884 -0.0726 0.089 Uiso 1 1 calc R
C5 C 0.4711(3) 0.3801(2) -0.05664(9) 0.0677(10) Uani 1 1 d .
C6 C 0.5295(3) 0.3743(2) -0.02926(9) 0.0649(9) Uani 1 1 d .
H6 H 0.5948 0.3700 -0.0323 0.078 Uiso 1 1 calc R
C7 C 0.4917(2) 0.3747(2) 0.00332(8) 0.0548(8) Uani 1 1 d .
C8 C 0.5513(2) 0.3730(2) 0.03342(9) 0.0566(9) Uani 1 1 d .
C9 C 0.6520(2) 0.3682(2) 0.03077(10) 0.0680(10) Uani 1 1 d .
H9 H 0.6798 0.3625 0.0096 0.082 Uiso 1 1 calc R
C10 C 0.7083(3) 0.3719(3) 0.05872(12) 0.0796(11) Uani 1 1 d .
H10 H 0.7738 0.3663 0.0566 0.096 Uiso 1 1 calc R
C11 C 0.6683(3) 0.3840(3) 0.09014(11) 0.0804(11) Uani 1 1 d .
H11 H 0.7071 0.3913 0.1089 0.097 Uiso 1 1 calc R
C12 C 0.5719(3) 0.3854(2) 0.09372(9) 0.0701(10) Uani 1 1 d .
H12 H 0.5462 0.3921 0.1152 0.084 Uiso 1 1 calc R
C13 C 0.5101(2) 0.3769(2) 0.06590(9) 0.0569(9) Uani 1 1 d .
C14 C 0.4073(2) 0.3742(2) 0.06887(8) 0.0542(8) Uani 1 1 d .
C15 C 0.3496(2) 0.3600(2) 0.10033(8) 0.0584(9) Uani 1 1 d .
C16 C 0.3779(3) 0.3362(3) 0.13280(10) 0.0758(10) Uani 1 1 d .
H16 H 0.4423 0.3330 0.1379 0.091 Uiso 1 1 calc R
C17 C 0.3121(3) 0.3171(3) 0.15748(10) 0.0851(11) Uani 1 1 d .
H17 H 0.3326 0.3019 0.1791 0.102 Uiso 1 1 calc R
C18 C 0.2170(3) 0.3201(3) 0.15076(10) 0.0815(11) Uani 1 1 d .
H18 H 0.1735 0.3069 0.1677 0.098 Uiso 1 1 calc R
C19 C 0.1855(3) 0.3427(2) 0.11895(10) 0.0711(10) Uani 1 1 d .
H19 H 0.1208 0.3443 0.1143 0.085 Uiso 1 1 calc R
C20 C 0.2508(2) 0.3628(2) 0.09399(8) 0.0584(9) Uani 1 1 d .
C21 C 0.1916(2) 0.5062(2) 0.04605(9) 0.0596(9) Uani 1 1 d .
C22 C 0.2282(3) 0.5773(3) 0.06610(9) 0.0700(10) Uani 1 1 d .
H22 H 0.2708 0.5623 0.0832 0.084 Uiso 1 1 calc R
C23 C 0.2018(3) 0.6711(3) 0.06091(12) 0.0901(13) Uani 1 1 d .
H23 H 0.2272 0.7187 0.0744 0.108 Uiso 1 1 calc R
C24 C 0.1384(4) 0.6940(3) 0.03591(14) 0.0972(15) Uani 1 1 d .
H24 H 0.1207 0.7569 0.0326 0.117 Uiso 1 1 calc R
C25 C 0.1014(3) 0.6242(4) 0.01597(12) 0.0957(14) Uani 1 1 d .
H25 H 0.0583 0.6397 -0.0009 0.115 Uiso 1 1 calc R
C26 C 0.1277(3) 0.5305(3) 0.02067(10) 0.0803(11) Uani 1 1 d .
H26 H 0.1026 0.4835 0.0068 0.096 Uiso 1 1 calc R

loop_
_atom_site_aniso_label
_atom_site_aniso_U_11
_atom_site_aniso_U_22
_atom_site_aniso_U_33
_atom_site_aniso_U_23
_atom_site_aniso_U_13
_atom_site_aniso_U_12
P1 0.0562(6) 0.0624(6) 0.0645(6) 0.0012(5) 0.0050(5) -0.0075(4)
Cl1 0.1218(9) 0.1064(8) 0.0675(7) -0.0243(6) 0.0232(6) -0.0226(6)
O1 0.0644(15) 0.0822(17) 0.0829(17) -0.0071(14) -0.0022(13) -0.0217(12)
O2 0.132(4) 0.089(3) 0.108(3) 0.000 0.000 0.041(2)
C1 0.060(2) 0.0480(19) 0.056(2) -0.0018(16) 0.0039(17) -0.0095(15)
C2 0.063(2) 0.0418(18) 0.061(2) -0.0049(16) 0.0055(18) -0.0083(15)
C3 0.066(2) 0.067(2) 0.067(3) -0.0037(19) 0.000(2) -0.0110(17)
C4 0.091(3) 0.069(2) 0.062(3) -0.0079(19) 0.000(2) -0.019(2)
C5 0.088(3) 0.055(2) 0.060(2) -0.0135(18) 0.019(2) -0.0160(19)
C6 0.073(2) 0.051(2) 0.071(3) -0.0100(18) 0.019(2) -0.0092(17)
C7 0.060(2) 0.0395(17) 0.065(2) -0.0068(16) 0.0114(18) -0.0071(14)
C8 0.059(2) 0.0430(18) 0.068(2) -0.0019(16) 0.0026(19) -0.0040(15)
C9 0.060(2) 0.061(2) 0.083(3) -0.0051(19) 0.013(2) -0.0030(17)
C10 0.057(2) 0.080(3) 0.102(3) 0.003(2) -0.004(2) -0.0021(19)
C11 0.068(3) 0.088(3) 0.085(3) 0.008(2) -0.008(2) -0.008(2)
C12 0.067(2) 0.075(2) 0.068(2) 0.0055(19) -0.002(2) -0.0030(19)
C13 0.055(2) 0.0460(19) 0.070(2) 0.0008(17) 0.0051(18) -0.0029(14)
C14 0.061(2) 0.0433(18) 0.059(2) -0.0014(16) 0.0072(18) -0.0040(14)
C15 0.064(2) 0.052(2) 0.059(2) 0.0008(17) 0.0053(18) 0.0000(16)
C16 0.071(2) 0.089(3) 0.068(3) 0.008(2) 0.004(2) -0.004(2)
C17 0.091(3) 0.096(3) 0.068(3) 0.014(2) 0.006(2) -0.009(2)
C18 0.091(3) 0.080(3) 0.073(3) 0.004(2) 0.027(2) -0.006(2)
C19 0.069(2) 0.067(2) 0.077(3) 0.008(2) 0.009(2) -0.0002(18)
C20 0.060(2) 0.0499(19) 0.065(2) 0.0035(17) 0.0113(18) -0.0060(15)
C21 0.053(2) 0.068(2) 0.058(2) 0.0037(19) 0.0091(17) -0.0032(17)
C22 0.074(2) 0.064(2) 0.072(2) 0.011(2) 0.013(2) 0.001(2)
C23 0.101(3) 0.074(3) 0.095(3) 0.002(2) 0.030(3) -0.010(2)
C24 0.112(4) 0.077(3) 0.102(4) 0.030(3) 0.037(3) 0.017(3)
C25 0.088(3) 0.112(4) 0.086(3) 0.035(3) 0.008(2) 0.021(3)
C26 0.074(3) 0.085(3) 0.082(3) 0.008(2) 0.006(2) 0.002(2)

loop_
_atom_type_symbol
_atom_type_description
_atom_type_scat_dispersion_real
_atom_type_scat_dispersion_imag
_atom_type_scat_source
C C 0.0033 0.0016 'International Tables Vol C Tables 4.2.6.8 and 6.1.1.4'
H H 0.0000 0.0000 'International Tables Vol C Tables 4.2.6.8 and 6.1.1.4'
O O 0.0106 0.0060 'International Tables Vol C Tables 4.2.6.8 and 6.1.1.4'
P P 0.1023 0.0942 'International Tables Vol C Tables 4.2.6.8 and 6.1.1.4'
Cl Cl 0.1484 0.1585 'International Tables Vol C Tables 4.2.6.8 and 6.1.1.4'

loop_
_geom_angle_atom_site_label_1
_geom_angle_atom_site_label_2
_geom_angle_atom_site_label_3
_geom_angle
O1 P1 C20 118.64(15)
O1 P1 C21 110.80(15)
C20 P1 C21 108.07(16)
O1 P1 C1 118.75(15)
C20 P1 C1 91.93(16)
C21 P1 C1 106.76(14)
C14 C1 C2 122.5(3)
C14 C1 P1 111.3(2)
C2 C1 P1 126.1(3)
C3 C2 C1 121.9(3)
C3 C2 C7 119.0(3)
C1 C2 C7 119.1(3)
C4 C3 C2 121.2(3)
C4 C3 H3 119.4
C2 C3 H3 119.4
C3 C4 C5 118.6(4)
C3 C4 H4 120.7
C5 C4 H4 120.7
C6 C5 C4 122.2(3)
C6 C5 Cl1 118.9(3)
C4 C5 Cl1 118.9(3)
C5 C6 C7 120.4(3)
C5 C6 H6 119.8
C7 C6 H6 119.8
C6 C7 C2 118.5(3)
C6 C7 C8 122.6(3)
C2 C7 C8 118.9(3)
C13 C8 C9 118.5(3)
C13 C8 C7 120.6(3)
C9 C8 C7 120.9(3)
C10 C9 C8 121.2(4)
C10 C9 H9 119.4
C8 C9 H9 119.4
C9 C10 C11 120.1(4)
C9 C10 H10 119.9
C11 C10 H10 119.9
C12 C11 C10 120.1(4)
C12 C11 H11 119.9
C10 C11 H11 119.9
C11 C12 C13 122.0(4)
C11 C12 H12 119.0
C13 C12 H12 119.0
C12 C13 C8 117.6(3)
C12 C13 C14 123.6(3)
C8 C13 C14 118.8(3)
C1 C14 C13 119.6(3)
C1 C14 C15 112.7(3)
C13 C14 C15 127.6(3)
C16 C15 C20 117.0(3)
C16 C15 C14 130.3(3)
C20 C15 C14 112.3(3)
C17 C16 C15 120.9(4)
C17 C16 H16 119.6
C15 C16 H16 119.6
C18 C17 C16 121.0(4)
C18 C17 H17 119.5
C16 C17 H17 119.5
C17 C18 C19 120.2(4)
C17 C18 H18 119.9
C19 C18 H18 119.9
C18 C19 C20 119.4(4)
C18 C19 H19 120.3
C20 C19 H19 120.3
C19 C20 C15 121.4(3)
C19 C20 P1 127.3(3)
C15 C20 P1 111.0(2)
C22 C21 C26 118.7(3)
C22 C21 P1 122.1(3)
C26 C21 P1 119.1(3)
C21 C22 C23 120.3(4)
C21 C22 H22 119.8
C23 C22 H22 119.8
C24 C23 C22 120.3(4)
C24 C23 H23 119.8
C22 C23 H23 119.8
C25 C24 C23 119.8(4)
C25 C24 H24 120.1
C23 C24 H24 120.1
C24 C25 C26 120.4(4)
C24 C25 H25 119.8
C26 C25 H25 119.8
C25 C26 C21 120.3(4)
C25 C26 H26 119.9
C21 C26 H26 119.9

loop_
_geom_bond_atom_site_label_1
_geom_bond_atom_site_label_2
_geom_bond_distance
P1 O1 1.481(2)
P1 C20 1.784(4)
P1 C21 1.797(3)
P1 C1 1.801(3)
Cl1 C5 1.742(4)
O2 H2 0.8499
C1 C14 1.383(4)
C1 C2 1.424(4)
C2 C3 1.413(5)
C2 C7 1.424(4)
C3 C4 1.373(5)
C3 H3 0.9300
C4 C5 1.389(5)
C4 H4 0.9300
C5 C6 1.366(5)
C6 C7 1.399(5)
C6 H6 0.9300
C7 C8 1.460(4)
C8 C13 1.415(5)
C8 C9 1.423(4)
C9 C10 1.365(5)
C9 H9 0.9300
C10 C11 1.380(5)
C10 H10 0.9300
C11 C12 1.365(5)
C11 H11 0.9300
C12 C13 1.411(4)
C12 H12 0.9300
C13 C14 1.454(4)
C14 C15 1.503(4)
C15 C16 1.391(5)
C15 C20 1.414(4)
C16 C17 1.376(5)
C16 H16 0.9300
C17 C18 1.366(5)
C17 H17 0.9300
C18 C19 1.376(5)
C18 H18 0.9300
C19 C20 1.381(4)
C19 H19 0.9300
C21 C22 1.379(5)
C21 C26 1.393(5)
C22 C23 1.387(5)
C22 H22 0.9300
C23 C24 1.373(6)
C23 H23 0.9300
C24 C25 1.366(6)
C24 H24 0.9300
C25 C26 1.383(5)
C25 H25 0.9300
C26 H26 0.9300

loop_
_geom_torsion_atom_site_label_1
_geom_torsion_atom_site_label_2
_geom_torsion_atom_site_label_3
_geom_torsion_atom_site_label_4
_geom_torsion
O1 P1 C1 C14 -132.0(2)
C20 P1 C1 C14 -7.5(2)
C21 P1 C1 C14 102.0(2)
O1 P1 C1 C2 48.8(3)
C20 P1 C1 C2 173.2(3)
C21 P1 C1 C2 -77.2(3)
C14 C1 C2 C3 179.4(3)
P1 C1 C2 C3 -1.4(4)
C14 C1 C2 C7 2.3(4)
P1 C1 C2 C7 -178.5(2)
C1 C2 C3 C4 -178.1(3)
C7 C2 C3 C4 -1.0(5)
C2 C3 C4 C5 0.0(5)
C3 C4 C5 C6 0.9(5)
C3 C4 C5 Cl1 -179.3(3)
C4 C5 C6 C7 -0.8(5)
Cl1 C5 C6 C7 179.3(2)
C5 C6 C7 C2 -0.2(4)
C5 C6 C7 C8 -177.1(3)
C3 C2 C7 C6 1.1(4)
C1 C2 C7 C6 178.3(3)
C3 C2 C7 C8 178.1(3)
C1 C2 C7 C8 -4.7(4)
C6 C7 C8 C13 177.7(3)
C2 C7 C8 C13 0.8(4)
C6 C7 C8 C9 -1.8(4)
C2 C7 C8 C9 -178.7(3)
C13 C8 C9 C10 -3.1(5)
C7 C8 C9 C10 176.3(3)
C8 C9 C10 C11 -2.4(5)
C9 C10 C11 C12 4.8(6)
C10 C11 C12 C13 -1.5(5)
C11 C12 C13 C8 -4.0(5)
C11 C12 C13 C14 177.4(3)
C9 C8 C13 C12 6.1(4)
C7 C8 C13 C12 -173.3(3)
C9 C8 C13 C14 -175.1(3)
C7 C8 C13 C14 5.4(4)
C2 C1 C14 C13 4.0(4)
P1 C1 C14 C13 -175.2(2)
C2 C1 C14 C15 -172.5(3)
P1 C1 C14 C15 8.2(3)
C12 C13 C14 C1 170.8(3)
C8 C13 C14 C1 -7.8(4)
C12 C13 C14 C15 -13.2(5)
C8 C13 C14 C15 168.2(3)
C1 C14 C15 C16 168.2(3)
C13 C14 C15 C16 -8.0(5)
C1 C14 C15 C20 -4.7(4)
C13 C14 C15 C20 179.1(3)
C20 C15 C16 C17 -0.6(5)
C14 C15 C16 C17 -173.3(3)
C15 C16 C17 C18 0.7(6)
C16 C17 C18 C19 -0.2(6)
C17 C18 C19 C20 -0.4(6)
C18 C19 C20 C15 0.5(5)
C18 C19 C20 P1 174.6(3)
C16 C15 C20 C19 0.0(5)
C14 C15 C20 C19 174.0(3)
C16 C15 C20 P1 -175.0(3)
C14 C15 C20 P1 -1.1(3)
O1 P1 C20 C19 -45.4(3)
C21 P1 C20 C19 81.8(3)
C1 P1 C20 C19 -169.9(3)
O1 P1 C20 C15 129.3(2)
C21 P1 C20 C15 -103.6(2)
C1 P1 C20 C15 4.7(2)
O1 P1 C21 C22 165.5(3)
C20 P1 C21 C22 33.9(3)
C1 P1 C21 C22 -63.9(3)
O1 P1 C21 C26 -17.2(3)
C20 P1 C21 C26 -148.8(3)
C1 P1 C21 C26 113.5(3)
C26 C21 C22 C23 -0.1(5)
P1 C21 C22 C23 177.2(3)
C21 C22 C23 C24 0.5(6)
C22 C23 C24 C25 -0.3(6)
C23 C24 C25 C26 -0.3(6)
C24 C25 C26 C21 0.6(6)
C22 C21 C26 C25 -0.4(5)
P1 C21 C26 C25 -177.8(3)
